data_4069446
loop_
_publ_author_name
'Barnea, Eyal'
'Majumder, Supriyo'
'Staples, Richard J.'
'Odom, Aaron L.'

_publ_section_title
;
 One-Step Route to 2,3-Diaminopyrroles Using a Titanium-Catalyzed
 Four-Component Coupling
;
_journal_issue 13
_journal_name_full Organometallics
_journal_page_first 3876
_journal_paper_doi 10.1021/om9001928
_journal_volume 28
_journal_year 2009
_chemical_formula_moiety 'C24 H31 N3'
_chemical_formula_sum 'C24 H31 N3'
_chemical_formula_weight 361.52
_chemical_name_systematic
;

 ?

;
_space_group_IT_number 14
_symmetry_cell_setting monoclinic
_symmetry_space_group_name_Hall '-P 2ybc'
_symmetry_space_group_name_H-M 'P 1 21/c 1'
_atom_sites_solution_hydrogens geom
_atom_sites_solution_primary direct
_atom_sites_solution_secondary difmap
_audit_creation_method SHELXL-97
_cell_angle_alpha 90.00
_cell_angle_beta 92.476(4)
_cell_angle_gamma 90.00
_cell_formula_units_Z 4
_cell_length_a 14.9629(10)
_cell_length_b 6.2710(4)
_cell_length_c 22.8229(15)
_cell_measurement_reflns_used 4396
_cell_measurement_temperature 173(2)
_cell_measurement_theta_max 27.78
_cell_measurement_theta_min 2.29
_cell_volume 2139.5(2)
_computing_cell_refinement 'APEX2 (BRUKER, V2.1-0, 2006)'
_computing_data_collection 'COSMO (BRUKER, V2.0, 2006)'
_computing_data_reduction 'SAINT (BRUKER, V7.34A, 2006)'
_computing_molecular_graphics 'SHELXTL (Sheldrick, Acta Cryst. A64 2008, 112-122)'
_computing_publication_material 'SHELXTL (Sheldrick, Acta Cryst. A64 2008, 112-122)'
_computing_structure_refinement 'SHELXL (Sheldrick, Acta Cryst. A64 2008, 112-122)'
_computing_structure_solution 'SHELXS (Sheldrick, Acta Cryst. A64 2008, 112-122)'
_diffrn_ambient_temperature 173(2)
_diffrn_detector_area_resol_mean 836.6
_diffrn_measured_fraction_theta_full 0.990
_diffrn_measured_fraction_theta_max 0.957
_diffrn_measurement_device_type 'CCD area detector'
_diffrn_measurement_method '\w,and/f 0.5 deg'
_diffrn_radiation_monochromator graphite
_diffrn_radiation_source 'fine-focus sealed tube'
_diffrn_radiation_type MoK\a
_diffrn_radiation_wavelength 0.71073
_diffrn_reflns_av_R_equivalents 0.0676
_diffrn_reflns_av_sigmaI/netI 0.0881
_diffrn_reflns_limit_h_max 19
_diffrn_reflns_limit_h_min -19
_diffrn_reflns_limit_k_max 8
_diffrn_reflns_limit_k_min -7
_diffrn_reflns_limit_l_max 29
_diffrn_reflns_limit_l_min -29
_diffrn_reflns_number 15338
_diffrn_reflns_theta_full 25.00
_diffrn_reflns_theta_max 27.90
_diffrn_reflns_theta_min 1.79
_exptl_absorpt_coefficient_mu 0.066
_exptl_absorpt_correction_T_max 0.9945
_exptl_absorpt_correction_T_min 0.9807
_exptl_absorpt_correction_type multi-scan
_exptl_absorpt_process_details SADABS
_exptl_crystal_colour colourless
_exptl_crystal_density_diffrn 1.122
_exptl_crystal_density_method 'not measured'
_exptl_crystal_description plate
_exptl_crystal_F_000 784
_exptl_crystal_size_max 0.30
_exptl_crystal_size_mid 0.22
_exptl_crystal_size_min 0.08
_refine_diff_density_max 0.416
_refine_diff_density_min -0.417
_refine_diff_density_rms 0.040
_refine_ls_extinction_method none
_refine_ls_goodness_of_fit_ref 0.880
_refine_ls_hydrogen_treatment constr
_refine_ls_matrix_type full
_refine_ls_number_parameters 250
_refine_ls_number_reflns 4901
_refine_ls_number_restraints 0
_refine_ls_restrained_S_all 0.880
_refine_ls_R_factor_all 0.0994
_refine_ls_R_factor_gt 0.0488
_refine_ls_shift/su_max 0.000
_refine_ls_shift/su_mean 0.000
_refine_ls_structure_factor_coef Fsqd
_refine_ls_weighting_details 'calc w=1/[\s^2^(Fo^2^)+(0.0568P)^2^+0.0000P] where P=(Fo^2^+2Fc^2^)/3'
_refine_ls_weighting_scheme calc
_refine_ls_wR_factor_gt 0.1097
_refine_ls_wR_factor_ref 0.1237
_reflns_number_gt 2665
_reflns_number_total 4901
_reflns_threshold_expression >2sigma(I)
_cod_data_source_file om9001928_si_002.cif
_cod_data_source_block eb4ccphac_01m
_cod_depositor_comments
;
The following automatic conversions were performed:

'_symmetry_cell_setting' value 'Monoclinic' changed to 'monoclinic'
according to /home/saulius/struct/CIF-dictionaries/cif_core.dic
dictionary named 'cif_core.dic' version 2.4.2 from
2011-04-26.

'_exptl_absorpt_correction_type' value 'Multi-scan'
changed to 'multi-scan' according to
/home/saulius/struct/CIF-dictionaries/cif_core.dic dictionary named
'cif_core.dic' version 2.4.2 from 2011-04-26.

Automatic conversion script
Id: cif_fix_values 1715 2011-07-08 13:25:40Z adriana 
;
_cod_original_sg_symbol_H-M P2(1)/c
_cod_database_code 4069446

loop_
_symmetry_equiv_pos_as_xyz
'x, y, z'
'-x, y+1/2, -z+1/2'
'-x, -y, -z'
'x, -y-1/2, z-1/2'

loop_
_atom_site_label
_atom_site_type_symbol
_atom_site_fract_x
_atom_site_fract_y
_atom_site_fract_z
_atom_site_U_iso_or_equiv
_atom_site_adp_type
_atom_site_occupancy
_atom_site_symmetry_multiplicity
_atom_site_calc_flag
_atom_site_refinement_flags
N2 N 0.34581(9) 1.0912(2) 0.13989(6) 0.0325(4) Uani 1 1 d .
H2 H 0.3357 1.2029 0.1620 0.039 Uiso 1 1 calc R
N3 N 0.22938(10) 0.7275(2) 0.18651(5) 0.0310(4) Uani 1 1 d .
H3 H 0.2650 0.6161 0.1899 0.037 Uiso 1 1 calc R
N1 N 0.15473(10) 0.7768(2) 0.08858(6) 0.0300(4) Uani 1 1 d .
C19 C 0.49555(15) 1.1345(4) 0.17954(10) 0.0625(7) Uani 1 1 d .
H19A H 0.4912 1.2874 0.1710 0.094 Uiso 1 1 calc R
H19B H 0.5580 1.0889 0.1779 0.094 Uiso 1 1 calc R
H19C H 0.4741 1.1070 0.2188 0.094 Uiso 1 1 calc R
C23 C 0.21854(15) 0.6634(4) 0.28930(8) 0.0556(6) Uani 1 1 d .
H23A H 0.2060 0.5127 0.2811 0.083 Uiso 1 1 calc R
H23B H 0.1905 0.7050 0.3256 0.083 Uiso 1 1 calc R
H23C H 0.2833 0.6850 0.2937 0.083 Uiso 1 1 calc R
C20 C 0.47093(14) 1.0543(4) 0.07337(8) 0.0548(6) Uani 1 1 d .
H20A H 0.4324 0.9794 0.0443 0.082 Uiso 1 1 calc R
H20B H 0.5326 1.0037 0.0709 0.082 Uiso 1 1 calc R
H20C H 0.4687 1.2079 0.0656 0.082 Uiso 1 1 calc R
C24 C 0.19680(16) 1.0331(3) 0.25164(8) 0.0529(6) Uani 1 1 d .
H24A H 0.2605 1.0564 0.2614 0.079 Uiso 1 1 calc R
H24B H 0.1616 1.0764 0.2848 0.079 Uiso 1 1 calc R
H24C H 0.1788 1.1180 0.2171 0.079 Uiso 1 1 calc R
C18 C 0.44571(14) 0.7738(4) 0.14733(9) 0.0526(6) Uani 1 1 d .
H18A H 0.4292 0.7468 0.1877 0.079 Uiso 1 1 calc R
H18B H 0.5073 0.7264 0.1423 0.079 Uiso 1 1 calc R
H18C H 0.4052 0.6952 0.1202 0.079 Uiso 1 1 calc R
C22 C 0.08074(13) 0.7580(4) 0.23027(8) 0.0434(5) Uani 1 1 d .
H22A H 0.0562 0.8453 0.1978 0.065 Uiso 1 1 calc R
H22B H 0.0510 0.7951 0.2663 0.065 Uiso 1 1 calc R
H22C H 0.0707 0.6069 0.2213 0.065 Uiso 1 1 calc R
C15 C 0.32995(12) 1.5297(3) -0.01792(8) 0.0400(5) Uani 1 1 d .
H15 H 0.3503 1.6674 -0.0062 0.048 Uiso 1 1 calc R
C14 C 0.32859(13) 1.4729(3) -0.07650(8) 0.0404(5) Uani 1 1 d .
H14 H 0.3476 1.5713 -0.1050 0.048 Uiso 1 1 calc R
C7 C -0.06737(13) 0.5160(3) 0.07068(7) 0.0391(5) Uani 1 1 d .
H7 H -0.1262 0.5496 0.0563 0.047 Uiso 1 1 calc R
C13 C 0.29948(12) 1.2726(3) -0.09321(7) 0.0381(5) Uani 1 1 d .
H13 H 0.2980 1.2332 -0.1334 0.046 Uiso 1 1 calc R
C8 C -0.04854(13) 0.3158(3) 0.09223(7) 0.0385(5) Uani 1 1 d .
H8 H -0.0946 0.2118 0.0933 0.046 Uiso 1 1 calc R
C9 C 0.03704(13) 0.2653(3) 0.11237(7) 0.0369(5) Uani 1 1 d .
H9 H 0.0499 0.1264 0.1271 0.044 Uiso 1 1 calc R
C17 C 0.43856(12) 1.0107(3) 0.13442(7) 0.0352(5) Uani 1 1 d .
C16 C 0.30191(12) 1.3874(3) 0.02377(7) 0.0342(5) Uani 1 1 d .
H16 H 0.3025 1.4291 0.0638 0.041 Uiso 1 1 calc R
C6 C -0.00079(12) 0.6687(3) 0.06996(7) 0.0333(4) Uani 1 1 d .
H6 H -0.0140 0.8076 0.0554 0.040 Uiso 1 1 calc R
C21 C 0.18075(13) 0.7996(3) 0.23870(7) 0.0330(5) Uani 1 1 d .
C12 C 0.27235(11) 1.1286(3) -0.05147(7) 0.0311(4) Uani 1 1 d .
H12 H 0.2531 0.9902 -0.0634 0.037 Uiso 1 1 calc R
C10 C 0.10411(12) 0.4162(3) 0.11125(7) 0.0310(4) Uani 1 1 d .
H10 H 0.1632 0.3806 0.1247 0.037 Uiso 1 1 calc R
C1 C 0.16879(11) 0.9008(3) 0.04044(6) 0.0279(4) Uani 1 1 d .
H1 H 0.1334 0.8966 0.0049 0.034 Uiso 1 1 calc R
C11 C 0.27290(11) 1.1840(3) 0.00779(7) 0.0273(4) Uani 1 1 d .
C5 C 0.08544(11) 0.6187(3) 0.09054(6) 0.0265(4) Uani 1 1 d .
C3 C 0.27354(11) 0.9872(3) 0.10929(6) 0.0254(4) Uani 1 1 d .
C4 C 0.22014(11) 0.8324(3) 0.13197(6) 0.0253(4) Uani 1 1 d .
C2 C 0.24082(11) 1.0313(3) 0.05079(6) 0.0225(4) Uani 1 1 d .

loop_
_atom_site_aniso_label
_atom_site_aniso_U_11
_atom_site_aniso_U_22
_atom_site_aniso_U_33
_atom_site_aniso_U_23
_atom_site_aniso_U_13
_atom_site_aniso_U_12
N2 0.0291(9) 0.0356(10) 0.0324(7) -0.0091(6) -0.0025(6) -0.0059(8)
N3 0.0339(9) 0.0356(10) 0.0236(7) 0.0061(6) 0.0033(6) 0.0086(7)
N1 0.0292(8) 0.0331(10) 0.0276(7) 0.0020(6) -0.0013(6) -0.0038(7)
C19 0.0414(13) 0.0794(19) 0.0648(14) -0.0063(13) -0.0175(11) -0.0138(13)
C23 0.0596(15) 0.0796(18) 0.0277(9) 0.0142(10) 0.0037(9) 0.0170(13)
C20 0.0313(11) 0.0848(19) 0.0487(12) 0.0122(11) 0.0062(9) 0.0048(12)
C24 0.0714(16) 0.0512(15) 0.0371(10) -0.0120(9) 0.0136(10) -0.0091(13)
C18 0.0314(12) 0.0568(17) 0.0696(14) 0.0106(11) 0.0013(10) 0.0037(11)
C22 0.0390(12) 0.0576(14) 0.0344(10) -0.0017(9) 0.0107(9) 0.0018(11)
C15 0.0357(11) 0.0335(13) 0.0510(11) 0.0054(9) 0.0031(9) -0.0042(10)
C14 0.0349(11) 0.0439(14) 0.0429(11) 0.0169(9) 0.0071(9) 0.0013(10)
C7 0.0262(10) 0.0533(15) 0.0378(10) -0.0084(9) 0.0007(8) -0.0031(10)
C13 0.0372(12) 0.0474(14) 0.0298(9) 0.0069(8) 0.0031(8) 0.0045(10)
C8 0.0393(12) 0.0481(14) 0.0285(9) -0.0065(8) 0.0076(8) -0.0163(10)
C9 0.0482(13) 0.0343(12) 0.0281(9) -0.0004(8) 0.0021(8) -0.0082(11)
C17 0.0243(10) 0.0457(13) 0.0353(9) 0.0035(8) -0.0044(8) -0.0047(10)
C16 0.0342(11) 0.0347(12) 0.0335(9) 0.0004(8) 0.0005(8) -0.0030(9)
C6 0.0296(10) 0.0348(12) 0.0353(9) -0.0022(8) -0.0015(8) 0.0023(9)
C21 0.0381(11) 0.0374(12) 0.0236(8) 0.0015(7) 0.0033(8) 0.0017(9)
C12 0.0295(10) 0.0334(12) 0.0303(9) 0.0012(7) -0.0009(8) 0.0024(9)
C10 0.0317(11) 0.0330(12) 0.0284(8) -0.0005(7) 0.0006(7) -0.0009(9)
C1 0.0310(10) 0.0312(11) 0.0212(8) 0.0029(7) -0.0025(7) 0.0001(9)
C11 0.0221(9) 0.0321(12) 0.0276(8) 0.0037(7) -0.0007(7) 0.0028(8)
C5 0.0259(10) 0.0308(11) 0.0229(8) -0.0024(7) 0.0022(7) -0.0029(9)
C3 0.0241(9) 0.0298(11) 0.0223(7) -0.0020(7) 0.0001(7) -0.0006(8)
C4 0.0223(9) 0.0304(11) 0.0230(8) -0.0007(7) -0.0012(7) -0.0003(8)
C2 0.0221(9) 0.0233(10) 0.0219(7) 0.0008(6) -0.0012(7) -0.0017(8)

loop_
_atom_type_symbol
_atom_type_description
_atom_type_scat_dispersion_real
_atom_type_scat_dispersion_imag
_atom_type_scat_source
C C 0.0033 0.0016 'International Tables Vol C Tables 4.2.6.8 and 6.1.1.4'
H H 0.0000 0.0000 'International Tables Vol C Tables 4.2.6.8 and 6.1.1.4'
N N 0.0061 0.0033 'International Tables Vol C Tables 4.2.6.8 and 6.1.1.4'

loop_
_geom_angle_atom_site_label_1
_geom_angle_atom_site_label_2
_geom_angle_atom_site_label_3
_geom_angle
C3 N2 C17 119.76(14)
C3 N2 H2 120.1
C17 N2 H2 120.1
C4 N3 C21 122.08(14)
C4 N3 H3 119.0
C21 N3 H3 119.0
C1 N1 C4 107.34(14)
C1 N1 C5 123.55(14)
C4 N1 C5 129.09(13)
C17 C19 H19A 109.5
C17 C19 H19B 109.5
H19A C19 H19B 109.5
C17 C19 H19C 109.5
H19A C19 H19C 109.5
H19B C19 H19C 109.5
C21 C23 H23A 109.5
C21 C23 H23B 109.5
H23A C23 H23B 109.5
C21 C23 H23C 109.5
H23A C23 H23C 109.5
H23B C23 H23C 109.5
C17 C20 H20A 109.5
C17 C20 H20B 109.5
H20A C20 H20B 109.5
C17 C20 H20C 109.5
H20A C20 H20C 109.5
H20B C20 H20C 109.5
C21 C24 H24A 109.5
C21 C24 H24B 109.5
H24A C24 H24B 109.5
C21 C24 H24C 109.5
H24A C24 H24C 109.5
H24B C24 H24C 109.5
C17 C18 H18A 109.5
C17 C18 H18B 109.5
H18A C18 H18B 109.5
C17 C18 H18C 109.5
H18A C18 H18C 109.5
H18B C18 H18C 109.5
C21 C22 H22A 109.5
C21 C22 H22B 109.5
H22A C22 H22B 109.5
C21 C22 H22C 109.5
H22A C22 H22C 109.5
H22B C22 H22C 109.5
C16 C15 C14 120.46(19)
C16 C15 H15 119.8
C14 C15 H15 119.8
C13 C14 C15 119.59(17)
C13 C14 H14 120.2
C15 C14 H14 120.2
C8 C7 C6 120.06(18)
C8 C7 H7 120.0
C6 C7 H7 120.0
C14 C13 C12 120.15(17)
C14 C13 H13 119.9
C12 C13 H13 119.9
C7 C8 C9 120.17(18)
C7 C8 H8 119.9
C9 C8 H8 119.9
C8 C9 C10 120.13(19)
C8 C9 H9 119.9
C10 C9 H9 119.9
N2 C17 C18 111.98(15)
N2 C17 C20 110.58(14)
C18 C17 C20 109.36(17)
N2 C17 C19 105.53(16)
C18 C17 C19 109.60(17)
C20 C17 C19 109.71(17)
C15 C16 C11 120.78(16)
C15 C16 H16 119.6
C11 C16 H16 119.6
C7 C6 C5 119.91(18)
C7 C6 H6 120.0
C5 C6 H6 120.0
N3 C21 C24 111.75(15)
N3 C21 C22 110.95(14)
C24 C21 C22 109.73(17)
N3 C21 C23 104.90(15)
C24 C21 C23 110.13(16)
C22 C21 C23 109.26(16)
C13 C12 C11 120.92(18)
C13 C12 H12 119.5
C11 C12 H12 119.5
C5 C10 C9 120.06(18)
C5 C10 H10 120.0
C9 C10 H10 120.0
C2 C1 N1 110.41(14)
C2 C1 H1 124.8
N1 C1 H1 124.8
C16 C11 C12 118.10(15)
C16 C11 C2 122.05(14)
C12 C11 C2 119.83(16)
C10 C5 C6 119.66(17)
C10 C5 N1 120.68(16)
C6 C5 N1 119.64(16)
C4 C3 N2 125.63(14)
C4 C3 C2 107.91(14)
N2 C3 C2 126.41(15)
C3 C4 N1 107.98(13)
C3 C4 N3 128.78(15)
N1 C4 N3 123.05(15)
C1 C2 C3 106.36(14)
C1 C2 C11 123.64(14)
C3 C2 C11 129.99(15)

loop_
_geom_bond_atom_site_label_1
_geom_bond_atom_site_label_2
_geom_bond_distance
N2 C3 1.420(2)
N2 C17 1.487(2)
N2 H2 0.8800
N3 C4 1.4093(19)
N3 C21 1.492(2)
N3 H3 0.8800
N1 C1 1.370(2)
N1 C4 1.406(2)
N1 C5 1.437(2)
C19 C17 1.521(3)
C19 H19A 0.9800
C19 H19B 0.9800
C19 H19C 0.9800
C23 C21 1.525(2)
C23 H23A 0.9800
C23 H23B 0.9800
C23 H23C 0.9800
C20 C17 1.520(2)
C20 H20A 0.9800
C20 H20B 0.9800
C20 H20C 0.9800
C24 C21 1.511(3)
C24 H24A 0.9800
C24 H24B 0.9800
C24 H24C 0.9800
C18 C17 1.518(3)
C18 H18A 0.9800
C18 H18B 0.9800
C18 H18C 0.9800
C22 C21 1.523(3)
C22 H22A 0.9800
C22 H22B 0.9800
C22 H22C 0.9800
C15 C16 1.383(2)
C15 C14 1.383(3)
C15 H15 0.9500
C14 C13 1.377(3)
C14 H14 0.9500
C7 C8 1.373(3)
C7 C6 1.383(3)
C7 H7 0.9500
C13 C12 1.386(2)
C13 H13 0.9500
C8 C9 1.379(3)
C8 H8 0.9500
C9 C10 1.381(2)
C9 H9 0.9500
C16 C11 1.391(2)
C16 H16 0.9500
C6 C5 1.390(2)
C6 H6 0.9500
C12 C11 1.396(2)
C12 H12 0.9500
C10 C5 1.379(2)
C10 H10 0.9500
C1 C2 1.366(2)
C1 H1 0.9500
C11 C2 1.467(2)
C3 C4 1.373(2)
C3 C2 1.429(2)

loop_
_geom_torsion_atom_site_label_1
_geom_torsion_atom_site_label_2
_geom_torsion_atom_site_label_3
_geom_torsion_atom_site_label_4
_geom_torsion
C16 C15 C14 C13 -0.3(3)
C15 C14 C13 C12 -0.5(3)
C6 C7 C8 C9 -1.0(3)
C7 C8 C9 C10 0.3(2)
C3 N2 C17 C18 -52.1(2)
C3 N2 C17 C20 70.1(2)
C3 N2 C17 C19 -171.33(15)
C14 C15 C16 C11 0.8(3)
C8 C7 C6 C5 0.6(2)
C4 N3 C21 C24 -53.5(2)
C4 N3 C21 C22 69.3(2)
C4 N3 C21 C23 -172.86(16)
C14 C13 C12 C11 0.8(3)
C8 C9 C10 C5 0.7(2)
C4 N1 C1 C2 0.71(19)
C5 N1 C1 C2 -178.07(15)
C15 C16 C11 C12 -0.4(3)
C15 C16 C11 C2 -178.56(16)
C13 C12 C11 C16 -0.4(3)
C13 C12 C11 C2 177.81(16)
C9 C10 C5 C6 -1.1(2)
C9 C10 C5 N1 -179.40(14)
C7 C6 C5 C10 0.4(2)
C7 C6 C5 N1 178.76(14)
C1 N1 C5 C10 131.99(17)
C4 N1 C5 C10 -46.5(2)
C1 N1 C5 C6 -46.3(2)
C4 N1 C5 C6 135.17(18)
C17 N2 C3 C4 95.1(2)
C17 N2 C3 C2 -88.0(2)
N2 C3 C4 N1 177.81(15)
C2 C3 C4 N1 0.47(19)
N2 C3 C4 N3 -7.1(3)
C2 C3 C4 N3 175.51(16)
C1 N1 C4 C3 -0.72(18)
C5 N1 C4 C3 177.97(16)
C1 N1 C4 N3 -176.11(15)
C5 N1 C4 N3 2.6(3)
C21 N3 C4 C3 95.7(2)
C21 N3 C4 N1 -89.9(2)
N1 C1 C2 C3 -0.4(2)
N1 C1 C2 C11 -179.77(15)
C4 C3 C2 C1 -0.04(19)
N2 C3 C2 C1 -177.36(16)
C4 C3 C2 C11 179.26(17)
N2 C3 C2 C11 1.9(3)
C16 C11 C2 C1 139.42(18)
C12 C11 C2 C1 -38.7(2)
C16 C11 C2 C3 -39.8(3)
C12 C11 C2 C3 142.14(18)

loop_
_cod_related_entry_id
_cod_related_entry_database
_cod_related_entry_code
1 ChemSpider 30659738
